data_9007549
loop_
_publ_author_name
'Stephan, G. W.'
'MacGillavry, C. H.'

_publ_section_title
;
 The crystal structure of nesquehonite, MgCO3*3H2O
;
_journal_name_full 'Acta Crystallographica, Section B'
_journal_page_first 1031
_journal_page_last 1033
_journal_paper_doi 10.1107/S0567740872003668
_journal_volume 28
_journal_year 1972
_chemical_compound_source Synthetic
_chemical_formula_sum 'C H6 Mg O6'
_chemical_name_mineral Nesquehonite
_space_group_IT_number 14
_symmetry_space_group_name_Hall '-P 2yn'
_symmetry_space_group_name_H-M 'P 1 21/n 1'
_cell_angle_alpha 90
_cell_angle_beta 90.451
_cell_angle_gamma 90
_cell_formula_units_Z 4
_cell_length_a 7.7053
_cell_length_b 5.3673
_cell_length_c 12.1212
_cell_volume 501.277
_database_code_amcsd 0009432
_exptl_crystal_density_diffrn 1.833
_cod_original_formula_sum 'Mg C O6 H6'
_cod_database_code 9007549

loop_
_space_group_symop_operation_xyz
x,y,z
1/2+x,1/2-y,1/2+z
1/2-x,1/2+y,1/2-z
-x,-y,-z

loop_
_atom_site_aniso_label
_atom_site_aniso_U_11
_atom_site_aniso_U_22
_atom_site_aniso_U_33
_atom_site_aniso_U_12
_atom_site_aniso_U_13
_atom_site_aniso_U_23
Mg 0.01483 0.01912 0.01764 -0.00048 0.00355 -0.00077
C 0.01299 0.03522 0.01623 -0.00001 0.00035 -0.00119
O1 0.03729 0.01223 0.03379 0.00307 0.00646 -0.00073
O2 0.02247 0.01617 0.02397 -0.00083 0.00837 -0.00308
O3 0.02499 0.02789 0.01868 -0.00102 0.00144 -0.00124
Wat1 0.01417 0.04702 0.03059 -0.00240 0.00719 -0.00161
Wat2 0.01784 0.06188 0.02367 0.00269 0.00106 0.00008
Wat3 0.04295 0.03818 0.02776 0.00163 0.00776 0.00201

loop_
_atom_site_label
_atom_site_fract_x
_atom_site_fract_y
_atom_site_fract_z
_atom_site_type_symbol
_atom_site_attached_hydrogens
Mg 0.25174 0.08872 0.15050 Mg 0
C 0.24393 0.13607 0.40940 C 0
O1 0.26062 0.40719 0.06257 O 0
O2 0.24408 0.20582 0.30895 O 0
O3 0.25134 0.81598 0.02076 O 0
Wat1 0.52473 0.09140 0.15257 O 2
Wat2 0.98257 0.09667 0.14691 O 2
Wat3 0.27989 0.34792 0.83847 O 2

loop_
_cod_changelog_entry_id
_cod_changelog_entry_author
_cod_changelog_entry_date
_cod_changelog_entry_text
1
;cod-tools version 3.8.0
Id: cif_guess_AMCSD_atom_types 9574 2023-05-10 09:00:05Z saulius
;
2023-05-10T18:50:51+03:00
;Derived atom types and hydrogen counts
from atom names that follow the AMCSD naming convention
(Wat == water, O-H == hydroxyl).
;

loop_
_cod_related_entry_id
_cod_related_entry_database
_cod_related_entry_code
1 AMCSD 0009432
